data_4341389
loop_
_publ_author_name
'Kumagai, Shohei'
'Iguchi, Hiroaki'
'Takaishi, Shinya'
'Breedlove, Brian K.'
'Yamashita, Masahiro'
'Matsuzaki, Hiroyuki'
'Okamoto, Hiroshi'
'Kato, Kenichi'
'Takata, Masaki'

_publ_section_title
;
 Continuous control of optical gaps in quasi-one-dimensional
 bromide-bridged platinum complexes by utilizing chemical pressure.
;
_journal_issue 21
_journal_name_full 'Inorganic chemistry'
_journal_page_first 11764
_journal_page_last 11769
_journal_paper_doi 10.1021/ic502071u
_journal_volume 53
_journal_year 2014
_chemical_formula_moiety 'C4 H16 Br N4 Pt, 2(C16 H29 O7 S), H2 O'
_chemical_formula_sum 'C36 H76 Br N4 O15 Pt S2'
_chemical_formula_weight 1144.13
_chemical_name_systematic
; 
 ? 
;
_space_group_IT_number 3
_symmetry_cell_setting monoclinic
_symmetry_space_group_name_Hall 'P 2y'
_symmetry_space_group_name_H-M 'P 1 2 1'
_atom_sites_solution_hydrogens geom
_atom_sites_solution_primary direct
_atom_sites_solution_secondary difmap
_audit_creation_method SHELXL-97
_cell_angle_alpha 90.00
_cell_angle_beta 93.680(7)
_cell_angle_gamma 90.00
_cell_formula_units_Z 1
_cell_length_a 7.793(4)
_cell_length_b 5.379(3)
_cell_length_c 29.962(15)
_cell_measurement_temperature 200(2)
_cell_measurement_theta_max 0.980
_cell_measurement_theta_min 0.794
_cell_volume 1253.4(11)
_computing_cell_refinement 'SAINT (Bruker, 2004)'
_computing_data_collection 'APEX-II (Bruker, 2004)'
_computing_data_reduction 'APEX-II (Bruker, 2004)'
_computing_molecular_graphics 'SHELXTL-XP (Bruker, 2004)'
_computing_publication_material SHELXL-97
_computing_structure_refinement 'SHELXL-97 (Sheldrick, 1997)'
_computing_structure_solution 'SHELXS-97 (Sheldrick, 1990)'
_diffrn_ambient_temperature 200(2)
_diffrn_measured_fraction_theta_full 0.915
_diffrn_measured_fraction_theta_max 0.915
_diffrn_measurement_device_type 'Bruker APEX-II area-detector diffractometer'
_diffrn_measurement_method '\f and \w scan'
_diffrn_radiation_monochromator graphite
_diffrn_radiation_source 'fine-focus sealed tube'
_diffrn_radiation_type MoK\a
_diffrn_radiation_wavelength 0.71073
_diffrn_reflns_av_R_equivalents 0.0293
_diffrn_reflns_av_sigmaI/netI 0.0435
_diffrn_reflns_limit_h_max 9
_diffrn_reflns_limit_h_min -8
_diffrn_reflns_limit_k_max 6
_diffrn_reflns_limit_k_min -6
_diffrn_reflns_limit_l_max 36
_diffrn_reflns_limit_l_min -36
_diffrn_reflns_number 7184
_diffrn_reflns_theta_full 25.90
_diffrn_reflns_theta_max 25.90
_diffrn_reflns_theta_min 2.04
_exptl_absorpt_coefficient_mu 3.741
_exptl_absorpt_correction_T_max 0.9277
_exptl_absorpt_correction_T_min 0.4122
_exptl_absorpt_correction_type multi-scan
_exptl_absorpt_process_details SADABS
_exptl_crystal_colour black
_exptl_crystal_density_diffrn 1.516
_exptl_crystal_density_method 'not measured'
_exptl_crystal_description plate
_exptl_crystal_F_000 585
_exptl_crystal_size_max 0.50
_exptl_crystal_size_mid 0.20
_exptl_crystal_size_min 0.02
_refine_diff_density_max 1.718
_refine_diff_density_min -0.939
_refine_diff_density_rms 0.143
_refine_ls_abs_structure_details 'Flack H D (1983), Acta Cryst. A39, 876-881'
_refine_ls_abs_structure_Flack 0.211(9)
_refine_ls_extinction_method none
_refine_ls_goodness_of_fit_ref 1.035
_refine_ls_hydrogen_treatment mixed
_refine_ls_matrix_type full
_refine_ls_number_parameters 279
_refine_ls_number_reflns 4275
_refine_ls_number_restraints 1
_refine_ls_restrained_S_all 1.034
_refine_ls_R_factor_all 0.0347
_refine_ls_R_factor_gt 0.0341
_refine_ls_shift/su_max 3.236
_refine_ls_shift/su_mean 0.039
_refine_ls_structure_factor_coef Fsqd
_refine_ls_weighting_details 'calc w=1/[\s^2^(Fo^2^)+(0.0579P)^2^+0.0000P] where P=(Fo^2^+2Fc^2^)/3'
_refine_ls_weighting_scheme calc
_refine_ls_wR_factor_gt 0.0825
_refine_ls_wR_factor_ref 0.0829
_reflns_number_gt 4215
_reflns_number_total 4275
_reflns_threshold_expression >2sigma(I)
_cod_data_source_file ic502071u_si_002.cif
_cod_data_source_block ptbrc6c
_cod_depositor_comments
;
The following automatic conversions were performed:
'_atom_site_symetry_multiplicity' tag replaced with
'_atom_site_symmetry_multiplicity'.

Automatic conversion script
Id: cif_correct_tags 1440 2010-10-19 06:21:57Z saulius 

 Adding full bibliography for 4341389.cif.
;
_cod_original_sg_symbol_H-M P2
_cod_database_code 4341389

loop_
_symmetry_equiv_pos_as_xyz
'x, y, z'
'-x, y, -z'

loop_
_atom_site_label
_atom_site_type_symbol
_atom_site_fract_x
_atom_site_fract_y
_atom_site_fract_z
_atom_site_U_iso_or_equiv
_atom_site_adp_type
_atom_site_occupancy
_atom_site_symmetry_multiplicity
_atom_site_calc_flag
_atom_site_refinement_flags
_atom_site_disorder_assembly
_atom_site_disorder_group
Pt1 Pt 1.0000 0.5034(2) 0.5000 0.01515(10) Uani 1 2 d S . .
Br1 Br 1.0000 0.9656(8) 0.5000 0.0135(15) Uani 0.50 2 d SP . .
Br2 Br 1.0000 0.0420(10) 0.5000 0.0263(18) Uani 0.50 2 d SP . .
S1 S 0.5312(2) 0.1021(4) 0.60001(6) 0.0240(4) Uani 1 1 d . . .
O1 O 0.5497(6) 0.3667(11) 0.60908(17) 0.0335(12) Uani 1 1 d . . .
O2 O 0.6599(4) 0.002(2) 0.57124(12) 0.0305(8) Uani 1 1 d . . .
O3 O 0.3560(5) 0.0276(19) 0.58462(15) 0.0361(14) Uani 1 1 d . . .
O4 O 0.5342(15) -0.2708(19) 0.7382(3) 0.109(4) Uani 1 1 d . . .
O5 O 0.3562(7) 0.012(3) 0.75796(18) 0.0687(18) Uani 1 1 d . . .
O6 O 0.8741(7) -0.1363(13) 0.6591(2) 0.0535(16) Uani 1 1 d . . .
O7 O 0.7726(7) 0.1700(13) 0.6996(2) 0.0489(15) Uani 1 1 d . . .
O8 O 0.5000 0.7128(18) 0.5000 0.0356(18) Uani 1 2 d S A 1
H1 H 0.545(15) 0.78(2) 0.514(4) 0.06(4) Uiso 1 1 d . . .
N1 N 1.1979(5) 0.508(2) 0.54810(14) 0.0226(9) Uani 1 1 d . . .
H2 H 1.2526 0.3562 0.5490 0.027 Uiso 1 1 calc R . .
H3 H 1.2766 0.6275 0.5414 0.027 Uiso 1 1 calc R . .
N2 N 0.8529(5) 0.498(2) 0.55433(14) 0.0221(9) Uani 1 1 d . . .
H4 H 0.8065 0.6531 0.5585 0.026 Uiso 1 1 calc R . .
H5 H 0.7642 0.3865 0.5496 0.026 Uiso 1 1 calc R . .
C1 C 1.1309(9) 0.5613(13) 0.5918(2) 0.030(2) Uani 1 1 d . . .
H6 H 1.1134 0.7424 0.5952 0.036 Uiso 1 1 calc R . .
H7 H 1.2135 0.5043 0.6161 0.036 Uiso 1 1 calc R . .
C2 C 0.9621(8) 0.4261(13) 0.5942(2) 0.0287(17) Uani 1 1 d . . .
H8 H 0.9811 0.2441 0.5946 0.034 Uiso 1 1 calc R . .
H9 H 0.9063 0.4732 0.6218 0.034 Uiso 1 1 calc R . .
C3 C 0.5689(9) -0.0564(12) 0.6532(2) 0.031(2) Uani 1 1 d . . .
H10 H 0.5517 -0.2389 0.6484 0.038 Uiso 1 1 calc R . .
C4 C 0.4370(9) 0.036(3) 0.6848(2) 0.037(2) Uani 1 1 d . . .
H11 H 0.4543 0.2162 0.6900 0.044 Uiso 1 1 calc R . .
H12 H 0.3202 0.0124 0.6704 0.044 Uiso 1 1 calc R . .
C5 C 0.4485(12) -0.0968(18) 0.7294(3) 0.051(2) Uani 1 1 d . . .
C6 C 0.361(2) -0.095(3) 0.8023(4) 0.100(5) Uani 1 1 d . . .
H13 H 0.2837 -0.2403 0.8025 0.120 Uiso 1 1 calc R . .
H14 H 0.4796 -0.1513 0.8112 0.120 Uiso 1 1 calc R . .
C7 C 0.309(2) 0.088(3) 0.8335(4) 0.097(5) Uani 1 1 d . . .
H15 H 0.1927 0.1497 0.8234 0.116 Uiso 1 1 calc R . .
H16 H 0.3888 0.2311 0.8334 0.116 Uiso 1 1 calc R . .
C8 C 0.3036(18) -0.009(6) 0.8804(4) 0.115(5) Uani 1 1 d . . .
H17 H 0.4161 -0.0849 0.8895 0.138 Uiso 1 1 calc R . .
H18 H 0.2150 -0.1404 0.8810 0.138 Uiso 1 1 calc R . .
C9 C 0.263(4) 0.199(5) 0.9155(6) 0.177(11) Uani 1 1 d . . .
H19 H 0.3475 0.3345 0.9136 0.213 Uiso 1 1 calc R . .
H20 H 0.1476 0.2685 0.9071 0.213 Uiso 1 1 calc R . .
C10 C 0.266(4) 0.113(7) 0.9617(7) 0.24(2) Uani 1 1 d . . .
H21 H 0.1876 -0.0316 0.9628 0.291 Uiso 1 1 calc R . .
H22 H 0.3833 0.0532 0.9702 0.291 Uiso 1 1 calc R . .
C11 C 0.225(6) 0.265(13) 0.9909(12) 0.51(7) Uani 1 1 d . . .
H23 H 0.3250 0.3653 1.0008 0.766 Uiso 1 1 calc R . .
H24 H 0.1834 0.1746 1.0165 0.766 Uiso 1 1 calc R . .
H25 H 0.1332 0.3744 0.9783 0.766 Uiso 1 1 calc R . .
C12 C 0.7556(8) -0.011(3) 0.6707(2) 0.0368(16) Uani 1 1 d . . .
C13 C 0.9456(12) 0.220(2) 0.7180(3) 0.057(2) Uani 1 1 d . . .
H26 H 1.0190 0.2719 0.6939 0.068 Uiso 1 1 calc R . .
H27 H 0.9957 0.0679 0.7322 0.068 Uiso 1 1 calc R . .
C14 C 0.9373(14) 0.4196(19) 0.7515(3) 0.068(3) Uani 1 1 d . . .
H28 H 0.8834 0.5674 0.7367 0.081 Uiso 1 1 calc R . .
H29 H 1.0561 0.4658 0.7619 0.081 Uiso 1 1 calc R . .
C15 C 0.8381(15) 0.356(2) 0.7922(3) 0.068(3) Uani 1 1 d . . .
H30 H 0.8804 0.1950 0.8048 0.082 Uiso 1 1 calc R . .
H31 H 0.7149 0.3352 0.7827 0.082 Uiso 1 1 calc R . .
C16 C 0.8563(16) 0.556(3) 0.8289(4) 0.079(4) Uani 1 1 d . . .
H32 H 0.9795 0.5792 0.8381 0.095 Uiso 1 1 calc R . .
H33 H 0.8109 0.7157 0.8168 0.095 Uiso 1 1 calc R . .
C17 C 0.761(2) 0.485(6) 0.8688(4) 0.115(6) Uani 1 1 d . . .
H34 H 0.8060 0.3236 0.8805 0.138 Uiso 1 1 calc R . .
H35 H 0.6380 0.4612 0.8593 0.138 Uiso 1 1 calc R . .
C18 C 0.776(3) 0.677(5) 0.9061(6) 0.151(8) Uani 1 1 d . . .
H36 H 0.8979 0.7128 0.9136 0.226 Uiso 1 1 calc R . .
H37 H 0.7236 0.6116 0.9325 0.226 Uiso 1 1 calc R . .
H38 H 0.7171 0.8296 0.8961 0.226 Uiso 1 1 calc R . .

loop_
_atom_site_aniso_label
_atom_site_aniso_U_11
_atom_site_aniso_U_22
_atom_site_aniso_U_33
_atom_site_aniso_U_23
_atom_site_aniso_U_13
_atom_site_aniso_U_12
Pt1 0.01306(14) 0.00982(14) 0.02258(16) 0.000 0.00139(9) 0.000
Br1 0.024(3) 0.005(3) 0.012(2) 0.000 0.0019(18) 0.000
Br2 0.021(3) 0.011(3) 0.046(4) 0.000 -0.001(2) 0.000
S1 0.0206(8) 0.0248(8) 0.0264(9) 0.0031(6) -0.0001(7) -0.0027(6)
O1 0.037(3) 0.032(3) 0.032(3) 0.003(2) 0.004(2) -0.012(2)
O2 0.0281(19) 0.039(2) 0.025(2) -0.008(5) 0.0054(15) -0.003(5)
O3 0.0231(19) 0.047(4) 0.037(2) 0.007(4) -0.0025(17) -0.017(3)
O4 0.159(10) 0.109(8) 0.064(5) 0.048(5) 0.041(6) 0.066(7)
O5 0.078(4) 0.086(5) 0.045(3) 0.028(6) 0.026(3) 0.017(8)
O6 0.034(3) 0.067(4) 0.059(4) -0.014(3) 0.000(3) 0.021(3)
O7 0.040(3) 0.060(4) 0.044(4) -0.015(3) -0.015(3) 0.008(3)
O8 0.034(5) 0.042(5) 0.030(5) 0.000 -0.003(4) 0.000
N1 0.022(2) 0.017(2) 0.028(2) 0.008(5) -0.0064(17) -0.005(5)
N2 0.020(2) 0.020(2) 0.027(2) -0.005(5) 0.0066(17) -0.010(5)
C1 0.033(3) 0.038(7) 0.019(3) -0.007(3) -0.004(2) -0.002(3)
C2 0.027(3) 0.033(5) 0.026(4) -0.001(2) 0.004(3) 0.000(2)
C3 0.033(3) 0.033(6) 0.028(4) 0.003(3) 0.001(3) 0.003(3)
C4 0.034(3) 0.043(7) 0.034(3) 0.012(4) 0.006(3) 0.008(4)
C5 0.055(5) 0.057(5) 0.044(5) 0.007(4) 0.017(4) 0.008(4)
C6 0.141(12) 0.116(13) 0.048(7) 0.018(6) 0.040(8) 0.020(9)
C7 0.118(10) 0.122(15) 0.053(7) 0.002(6) 0.017(7) 0.003(8)
C8 0.118(9) 0.174(15) 0.055(6) 0.002(17) 0.017(6) 0.02(2)
C9 0.22(3) 0.25(3) 0.057(10) -0.040(13) 0.014(13) 0.05(2)
C10 0.32(4) 0.33(6) 0.082(13) -0.05(2) 0.055(17) -0.03(3)
C11 0.35(6) 1.0(2) 0.17(3) -0.28(6) 0.07(3) -0.16(6)
C12 0.038(3) 0.046(5) 0.026(3) -0.003(6) -0.003(2) 0.002(7)
C13 0.047(5) 0.070(7) 0.051(6) -0.003(5) -0.020(4) -0.001(4)
C14 0.075(7) 0.064(8) 0.061(7) 0.003(4) -0.026(5) -0.007(5)
C15 0.080(7) 0.073(7) 0.049(6) -0.001(5) -0.012(5) -0.004(6)
C16 0.096(8) 0.072(13) 0.065(7) -0.004(6) -0.018(6) -0.001(6)
C17 0.138(11) 0.127(14) 0.081(8) -0.019(14) 0.021(8) -0.051(16)
C18 0.19(2) 0.19(2) 0.068(10) -0.032(12) 0.005(12) -0.009(16)

loop_
_atom_type_symbol
_atom_type_description
_atom_type_scat_dispersion_real
_atom_type_scat_dispersion_imag
_atom_type_scat_source
C C 0.0033 0.0016 'International Tables Vol C Tables 4.2.6.8 and 6.1.1.4'
H H 0.0000 0.0000 'International Tables Vol C Tables 4.2.6.8 and 6.1.1.4'
N N 0.0061 0.0033 'International Tables Vol C Tables 4.2.6.8 and 6.1.1.4'
O O 0.0106 0.0060 'International Tables Vol C Tables 4.2.6.8 and 6.1.1.4'
S S 0.1246 0.1234 'International Tables Vol C Tables 4.2.6.8 and 6.1.1.4'
Br Br -0.2901 2.4595 'International Tables Vol C Tables 4.2.6.8 and 6.1.1.4'
Pt Pt -1.7033 8.3905 'International Tables Vol C Tables 4.2.6.8 and 6.1.1.4'

loop_
_geom_angle_atom_site_label_1
_geom_angle_atom_site_label_2
_geom_angle_atom_site_label_3
_geom_angle
_geom_angle_site_symmetry_1
_geom_angle_site_symmetry_3
N1 Pt1 N1 178.6(6) . 2_756
N1 Pt1 N2 97.19(17) . 2_756
N1 Pt1 N2 82.83(17) 2_756 2_756
N1 Pt1 N2 82.83(17) . .
N1 Pt1 N2 97.19(17) 2_756 .
N2 Pt1 N2 178.5(7) 2_756 .
N1 Pt1 Br2 90.7(3) . .
N1 Pt1 Br2 90.7(3) 2_756 .
N2 Pt1 Br2 89.2(3) 2_756 .
N2 Pt1 Br2 89.2(3) . .
N1 Pt1 Br1 89.3(3) . .
N1 Pt1 Br1 89.3(3) 2_756 .
N2 Pt1 Br1 90.8(3) 2_756 .
N2 Pt1 Br1 90.8(3) . .
Br2 Pt1 Br1 180.000(3) . .
N1 Pt1 Br1 90.7(3) . 1_545
N1 Pt1 Br1 90.7(3) 2_756 1_545
N2 Pt1 Br1 89.2(3) 2_756 1_545
N2 Pt1 Br1 89.2(3) . 1_545
Br2 Pt1 Br1 0.000(1) . 1_545
Br1 Pt1 Br1 180.000(3) . 1_545
N1 Pt1 Br2 89.3(3) . 1_565
N1 Pt1 Br2 89.3(3) 2_756 1_565
N2 Pt1 Br2 90.8(3) 2_756 1_565
N2 Pt1 Br2 90.8(3) . 1_565
Br2 Pt1 Br2 180.000(4) . 1_565
Br1 Pt1 Br2 0.000(1) . 1_565
Br1 Pt1 Br2 180.000(3) 1_545 1_565
Br2 Br1 Pt1 180.000(12) 1_565 .
Br2 Br1 Pt1 0.000(11) 1_565 1_565
Pt1 Br1 Pt1 180.000(1) . 1_565
Br1 Br2 Pt1 180.000(4) 1_545 .
Br1 Br2 Pt1 0.000(7) 1_545 1_545
Pt1 Br2 Pt1 180.000(1) . 1_545
O1 S1 O2 113.9(4) . .
O1 S1 O3 113.9(4) . .
O2 S1 O3 111.9(4) . .
O1 S1 C3 106.7(3) . .
O2 S1 C3 105.4(4) . .
O3 S1 C3 104.0(3) . .
C5 O5 C6 116.3(11) . .
C12 O7 C13 116.3(7) . .
C1 N1 Pt1 109.6(4) . .
C1 N1 H2 109.7 . .
Pt1 N1 H2 109.7 . .
C1 N1 H3 109.8 . .
Pt1 N1 H3 109.8 . .
H2 N1 H3 108.2 . .
C2 N2 Pt1 108.9(4) . .
C2 N2 H4 109.9 . .
Pt1 N2 H4 109.9 . .
C2 N2 H5 109.9 . .
Pt1 N2 H5 109.9 . .
H4 N2 H5 108.3 . .
N1 C1 C2 108.0(6) . .
N1 C1 H6 110.0 . .
C2 C1 H6 110.1 . .
N1 C1 H7 110.1 . .
C2 C1 H7 110.1 . .
H6 C1 H7 108.4 . .
N2 C2 C1 107.1(6) . .
N2 C2 H8 110.3 . .
C1 C2 H8 110.3 . .
N2 C2 H9 110.3 . .
C1 C2 H9 110.3 . .
H8 C2 H9 108.6 . .
C4 C3 C12 113.5(6) . .
C4 C3 S1 108.4(5) . .
C12 C3 S1 108.7(6) . .
C4 C3 H10 108.7 . .
C12 C3 H10 108.7 . .
S1 C3 H10 108.7 . .
C5 C4 C3 113.0(8) . .
C5 C4 H11 109.0 . .
C3 C4 H11 109.0 . .
C5 C4 H12 109.0 . .
C3 C4 H12 109.0 . .
H11 C4 H12 107.8 . .
O4 C5 O5 123.3(10) . .
O4 C5 C4 125.2(9) . .
O5 C5 C4 111.5(9) . .
C7 C6 O5 109.4(12) . .
C7 C6 H13 109.8 . .
O5 C6 H13 109.9 . .
C7 C6 H14 109.7 . .
O5 C6 H14 109.7 . .
H13 C6 H14 108.3 . .
C6 C7 C8 113.3(15) . .
C6 C7 H15 108.8 . .
C8 C7 H15 108.9 . .
C6 C7 H16 108.9 . .
C8 C7 H16 109.0 . .
H15 C7 H16 107.7 . .
C7 C8 C9 113(2) . .
C7 C8 H17 108.9 . .
C9 C8 H17 109.2 . .
C7 C8 H18 108.9 . .
C9 C8 H18 108.7 . .
H17 C8 H18 107.7 . .
C10 C9 C8 115(2) . .
C10 C9 H19 108.0 . .
C8 C9 H19 108.4 . .
C10 C9 H20 109.0 . .
C8 C9 H20 108.9 . .
H19 C9 H20 107.5 . .
C11 C10 C9 118(4) . .
C11 C10 H21 107.3 . .
C9 C10 H21 107.4 . .
C11 C10 H22 108.3 . .
C9 C10 H22 108.3 . .
H21 C10 H22 107.2 . .
C10 C11 H23 119.5 . .
C10 C11 H24 118.4 . .
H23 C11 H24 98.0 . .
C10 C11 H25 118.2 . .
H23 C11 H25 99.5 . .
H24 C11 H25 98.9 . .
O6 C12 O7 123.9(7) . .
O6 C12 C3 122.6(11) . .
O7 C12 C3 113.5(8) . .
O7 C13 C14 108.3(8) . .
O7 C13 H26 110.0 . .
C14 C13 H26 110.1 . .
O7 C13 H27 110.1 . .
C14 C13 H27 110.0 . .
H26 C13 H27 108.4 . .
C13 C14 C15 115.3(9) . .
C13 C14 H28 108.5 . .
C15 C14 H28 108.4 . .
C13 C14 H29 108.5 . .
C15 C14 H29 108.4 . .
H28 C14 H29 107.5 . .
C14 C15 C16 112.7(10) . .
C14 C15 H30 109.0 . .
C16 C15 H30 109.1 . .
C14 C15 H31 109.1 . .
C16 C15 H31 109.1 . .
H30 C15 H31 107.8 . .
C17 C16 C15 111.3(14) . .
C17 C16 H32 109.4 . .
C15 C16 H32 109.4 . .
C17 C16 H33 109.3 . .
C15 C16 H33 109.4 . .
H32 C16 H33 108.0 . .
C16 C17 C18 113.1(19) . .
C16 C17 H34 108.9 . .
C18 C17 H34 109.0 . .
C16 C17 H35 109.0 . .
C18 C17 H35 108.8 . .
H34 C17 H35 107.8 . .
C17 C18 H36 109.3 . .
C17 C18 H37 109.6 . .
H36 C18 H37 109.5 . .
C17 C18 H38 109.5 . .
H36 C18 H38 109.5 . .
H37 C18 H38 109.5 . .

loop_
_geom_bond_atom_site_label_1
_geom_bond_atom_site_label_2
_geom_bond_distance
_geom_bond_site_symmetry_2
Pt1 N1 2.042(4) .
Pt1 N1 2.042(4) 2_756
Pt1 N2 2.050(4) 2_756
Pt1 N2 2.050(4) .
Pt1 Br2 2.482(7) .
Pt1 Br1 2.486(5) .
Pt1 Br1 2.893(5) 1_545
Pt1 Br2 2.898(7) 1_565
Br1 Br2 0.411(5) 1_565
Br1 Pt1 2.893(5) 1_565
Br2 Br1 0.411(5) 1_545
Br2 Pt1 2.898(7) 1_545
S1 O1 1.454(6) .
S1 O2 1.466(5) .
S1 O3 1.468(5) .
S1 C3 1.815(7) .
O4 C5 1.170(12) .
O5 C5 1.294(12) .
O5 C6 1.447(13) .
O6 C12 1.212(12) .
O7 C12 1.305(15) .
O7 C13 1.448(11) .
O8 H1 0.65(10) .
N1 C1 1.469(8) .
N1 H2 0.9200 .
N1 H3 0.9200 .
N2 C2 1.474(9) .
N2 H4 0.9200 .
N2 H5 0.9200 .
C1 C2 1.509(9) .
C1 H6 0.9900 .
C1 H7 0.9900 .
C2 H8 0.9900 .
C2 H9 0.9900 .
C3 C4 1.525(10) .
C3 C12 1.533(10) .
C3 H10 1.0000 .
C4 C5 1.512(12) .
C4 H11 0.9900 .
C4 H12 0.9900 .
C6 C7 1.434(18) .
C6 H13 0.9900 .
C6 H14 0.9900 .
C7 C8 1.504(18) .
C7 H15 0.9900 .
C7 H16 0.9900 .
C8 C9 1.58(3) .
C8 H17 0.9900 .
C8 H18 0.9900 .
C9 C10 1.46(3) .
C9 H19 0.9900 .
C9 H20 0.9900 .
C10 C11 1.25(5) .
C10 H21 0.9900 .
C10 H22 0.9900 .
C11 H23 1.0583 .
C11 H24 1.0525 .
C11 H25 1.0513 .
C13 C14 1.475(14) .
C13 H26 0.9900 .
C13 H27 0.9900 .
C14 C15 1.525(15) .
C14 H28 0.9900 .
C14 H29 0.9900 .
C15 C16 1.539(16) .
C15 H30 0.9900 .
C15 H31 0.9900 .
C16 C17 1.496(18) .
C16 H32 0.9900 .
C16 H33 0.9900 .
C17 C18 1.52(3) .
C17 H34 0.9900 .
C17 H35 0.9900 .
C18 H36 0.9800 .
C18 H37 0.9800 .
C18 H38 0.9800 .

loop_
_geom_torsion_atom_site_label_1
_geom_torsion_atom_site_label_2
_geom_torsion_atom_site_label_3
_geom_torsion_atom_site_label_4
_geom_torsion
_geom_torsion_site_symmetry_1
_geom_torsion_site_symmetry_4
N1 Pt1 Br1 Br2 -135(100) . 1_565
N1 Pt1 Br1 Br2 45(100) 2_756 1_565
N2 Pt1 Br1 Br2 128(100) 2_756 1_565
N2 Pt1 Br1 Br2 -52(100) . 1_565
Br2 Pt1 Br1 Br2 0(100) . 1_565
Br1 Pt1 Br1 Br2 0(100) 1_545 1_565
N1 Pt1 Br1 Pt1 -135(100) . 1_565
N1 Pt1 Br1 Pt1 45(100) 2_756 1_565
N2 Pt1 Br1 Pt1 128(100) 2_756 1_565
N2 Pt1 Br1 Pt1 -52(100) . 1_565
Br2 Pt1 Br1 Pt1 0(100) . 1_565
Br1 Pt1 Br1 Pt1 0(100) 1_545 1_565
Br2 Pt1 Br1 Pt1 0.0(14) 1_565 1_565
N1 Pt1 Br2 Br1 -45(100) . 1_545
N1 Pt1 Br2 Br1 135(100) 2_756 1_545
N2 Pt1 Br2 Br1 52(100) 2_756 1_545
N2 Pt1 Br2 Br1 -128(100) . 1_545
Br1 Pt1 Br2 Br1 0(100) . 1_545
Br2 Pt1 Br2 Br1 0(100) 1_565 1_545
N1 Pt1 Br2 Pt1 -45(100) . 1_545
N1 Pt1 Br2 Pt1 135(100) 2_756 1_545
N2 Pt1 Br2 Pt1 52(100) 2_756 1_545
N2 Pt1 Br2 Pt1 -128(100) . 1_545
Br1 Pt1 Br2 Pt1 0(100) . 1_545
Br1 Pt1 Br2 Pt1 0(3) 1_545 1_545
Br2 Pt1 Br2 Pt1 0(100) 1_565 1_545
N1 Pt1 N1 C1 78.3(7) 2_756 .
N2 Pt1 N1 C1 169.0(7) 2_756 .
N2 Pt1 N1 C1 -12.6(7) . .
Br2 Pt1 N1 C1 -101.7(6) . .
Br1 Pt1 N1 C1 78.3(6) . .
Br1 Pt1 N1 C1 -101.7(6) 1_545 .
Br2 Pt1 N1 C1 78.3(6) 1_565 .
N1 Pt1 N2 C2 -16.7(7) . .
N1 Pt1 N2 C2 164.7(7) 2_756 .
N2 Pt1 N2 C2 74.1(7) 2_756 .
Br2 Pt1 N2 C2 74.1(6) . .
Br1 Pt1 N2 C2 -105.9(6) . .
Br1 Pt1 N2 C2 74.1(6) 1_545 .
Br2 Pt1 N2 C2 -105.9(6) 1_565 .
Pt1 N1 C1 C2 38.9(8) . .
Pt1 N2 C2 C1 41.9(8) . .
N1 C1 C2 N2 -53.4(8) . .
O1 S1 C3 C4 59.4(6) . .
O2 S1 C3 C4 -179.1(6) . .
O3 S1 C3 C4 -61.3(7) . .
O1 S1 C3 C12 -64.4(7) . .
O2 S1 C3 C12 57.1(8) . .
O3 S1 C3 C12 174.9(7) . .
C12 C3 C4 C5 -63.0(12) . .
S1 C3 C4 C5 176.1(7) . .
C6 O5 C5 O4 -0.9(19) . .
C6 O5 C5 C4 -178.3(11) . .
C3 C4 C5 O4 -8.2(16) . .
C3 C4 C5 O5 169.1(9) . .
C5 O5 C6 C7 159.0(13) . .
O5 C6 C7 C8 177.9(12) . .
C6 C7 C8 C9 174.5(17) . .
C7 C8 C9 C10 -177(2) . .
C8 C9 C10 C11 -176(4) . .
C13 O7 C12 O6 0.5(17) . .
C13 O7 C12 C3 179.0(8) . .
C4 C3 C12 O6 155.0(10) . .
S1 C3 C12 O6 -84.3(13) . .
C4 C3 C12 O7 -23.5(13) . .
S1 C3 C12 O7 97.2(8) . .
C12 O7 C13 C14 -177.0(10) . .
O7 C13 C14 C15 63.8(11) . .
C13 C14 C15 C16 171.6(9) . .
C14 C15 C16 C17 -178.6(12) . .
C15 C16 C17 C18 179.7(15) . .
